data_4020310
loop_
_publ_author_name
'Tiziana Benincori'
'Tullio Pilati'
'Simona Rizzo'
'Franco Sannicol\'o'
'Mark J. Burk'
'Lorenzo de Ferra'
'Elio Ullucci'
'Oreste Piccolo'

_publ_section_title
;
The 2,5-Dimethyl-3,4-bis[(2R,5R)-2,5-dimethylpospholano]thiophene
(UluPHOS):the First Member of the Hetero-DuPHOS Family.
;
_journal_name_full 'Journal of Organic Chemistry'
_journal_page_first 5436
_journal_page_last 5441
_journal_paper_doi 10.1021/jo050390d
_journal_volume 70
_journal_year 2005
_chemical_absolute_configuration ad
_chemical_formula_moiety '(C26 H42 P2 Rh S +1), (B F4 1-), 0.2965(C4 H8 O), 0.2035(C H2 Cl2)'
_chemical_formula_sum 'C27.3895 H44.779 B Cl0.407 F4 O0.2965 P2 Rh S'
_chemical_formula_weight 677.04
_space_group_IT_number 5
_symmetry_cell_setting monoclinic
_symmetry_space_group_name_Hall 'C 2y'
_symmetry_space_group_name_H-M 'C 1 2 1'
_cell_angle_alpha 90.00
_cell_angle_beta 103.858(6)
_cell_angle_gamma 90.00
_cell_formula_units_Z 4
_cell_length_a 14.764(2)
_cell_length_b 17.671(3)
_cell_length_c 11.940(2)
_cell_measurement_temperature 90(2)
_cell_volume 3024.4(8)
_diffrn_ambient_temperature 90(2)
_exptl_crystal_density_diffrn 1.486
_cod_depositor_comments
;
The following automatic conversions were performed:
'_symmetry_cell_setting' value 'Monoclinic' changed to 'monoclinic'
according to '/home/saulius/struct/CIF-dictionaries/cif_core.dic'
dictionary named 'cif_core.dic' version 2.4.1 from 2010-06-29.

Automatic conversion script
Id: cif_fix_enum 1527 2010-12-29 10:47:43Z saulius 
;
_cod_original_sg_symbol_H-M 'C 2'
_cod_database_code 4020310

loop_
_symmetry_equiv_pos_as_xyz
'x, y, z'
'-x, y, -z'
'x+1/2, y+1/2, z'
'-x+1/2, y+1/2, -z'

loop_
_atom_site_label
_atom_site_type_symbol
_atom_site_fract_x
_atom_site_fract_y
_atom_site_fract_z
_atom_site_U_iso_or_equiv
_atom_site_adp_type
_atom_site_occupancy
_atom_site_calc_flag
_atom_site_refinement_flags
_atom_site_disorder_assembly
_atom_site_disorder_group
Rh Rh 0.757225(10) 0.319940(15) 0.586893(11) 0.01684(4) Uani 1 d . . .
C1 C 0.81714(19) 0.38674(14) 0.4647(2) 0.0234(5) Uani 1 d . . .
H1 H 0.8564 0.4105 0.5275 0.028 Uiso 1 calc R . .
C2 C 0.7251(3) 0.4057(2) 0.4405(3) 0.0273(7) Uani 1 d . . .
H2 H 0.7064 0.4395 0.4902 0.033 Uiso 1 calc R . .
C3 C 0.6516(2) 0.37698(17) 0.3405(3) 0.0346(6) Uani 1 d . . .
H3A H 0.6802 0.3639 0.2779 0.042 Uiso 1 calc R . .
H3B H 0.6064 0.4168 0.3135 0.042 Uiso 1 calc R . .
C4 C 0.60127(19) 0.30734(19) 0.3730(2) 0.0375(9) Uani 1 d . . .
H4A H 0.5529 0.3244 0.4095 0.045 Uiso 1 calc R . .
H4B H 0.5709 0.2810 0.3027 0.045 Uiso 1 calc R . .
C5 C 0.6623(2) 0.25247(15) 0.4517(2) 0.0276(5) Uani 1 d . . .
H5 H 0.6376 0.2304 0.5085 0.033 Uiso 1 calc R . .
C6 C 0.7514(2) 0.23128(19) 0.4487(3) 0.0238(7) Uani 1 d . . .
H6 H 0.7823 0.1975 0.5046 0.029 Uiso 1 calc R . .
C7 C 0.8030(2) 0.25905(15) 0.3609(2) 0.0277(5) Uani 1 d . . .
H7A H 0.7581 0.2691 0.2887 0.033 Uiso 1 calc R . .
H7B H 0.8443 0.2193 0.3470 0.033 Uiso 1 calc R . .
C8 C 0.86044(17) 0.33079(17) 0.3988(2) 0.0254(6) Uani 1 d . . .
H8A H 0.9208 0.3161 0.4463 0.030 Uiso 1 calc R . .
H8B H 0.8711 0.3557 0.3307 0.030 Uiso 1 calc R . .
S S 0.81376(5) 0.31868(7) 1.07676(4) 0.03340(13) Uani 1 d . . .
C9 C 0.7899(2) 0.3591(2) 0.8673(3) 0.0223(7) Uani 1 d . . .
C10 C 0.7946(2) 0.2779(2) 0.8698(3) 0.0202(6) Uani 1 d . . .
C11 C 0.8087(3) 0.24744(18) 0.9777(3) 0.0261(7) Uani 1 d . . .
C12 C 0.7976(2) 0.3894(2) 0.9757(3) 0.0272(7) Uani 1 d . . .
C13 C 0.8172(3) 0.1689(2) 1.0230(3) 0.0371(8) Uani 1 d . . .
H13A H 0.8259 0.1700 1.1052 0.056 Uiso 1 calc R . .
H13B H 0.8697 0.1447 1.0039 0.056 Uiso 1 calc R . .
H13C H 0.7614 0.1413 0.9890 0.056 Uiso 1 calc R . .
C14 C 0.7929(3) 0.4698(2) 1.0187(3) 0.0361(8) Uani 1 d . . .
H14A H 0.8022 0.4694 1.1010 0.054 Uiso 1 calc R . .
H14B H 0.7329 0.4910 0.9841 0.054 Uiso 1 calc R . .
H14C H 0.8407 0.4997 0.9980 0.054 Uiso 1 calc R . .
P1 P 0.77607(6) 0.40718(4) 0.73117(8) 0.01737(17) Uani 1 d . . .
C15 C 0.6810(2) 0.47678(19) 0.7245(3) 0.0305(7) Uani 1 d . . .
H15 H 0.6745 0.4843 0.8035 0.037 Uiso 1 calc R . .
C16 C 0.7201(3) 0.55040(17) 0.6870(3) 0.0430(8) Uani 1 d . . .
H16A H 0.7146 0.5498 0.6045 0.052 Uiso 1 calc R . .
H16B H 0.6852 0.5934 0.7052 0.052 Uiso 1 calc R . .
C17 C 0.8212(3) 0.55689(16) 0.7505(3) 0.0376(7) Uani 1 d . . .
H17A H 0.8261 0.5692 0.8309 0.045 Uiso 1 calc R . .
H17B H 0.8514 0.5966 0.7166 0.045 Uiso 1 calc R . .
C18 C 0.8676(2) 0.48061(18) 0.7405(3) 0.0257(7) Uani 1 d . . .
H18 H 0.8830 0.4809 0.6651 0.031 Uiso 1 calc R . .
C19 C 0.5863(2) 0.4539(2) 0.6520(3) 0.0428(8) Uani 1 d . . .
H19A H 0.5670 0.4076 0.6814 0.064 Uiso 1 calc R . .
H19B H 0.5900 0.4466 0.5736 0.064 Uiso 1 calc R . .
H19C H 0.5418 0.4930 0.6551 0.064 Uiso 1 calc R . .
C20 C 0.9584(2) 0.46580(19) 0.8281(2) 0.0342(6) Uani 1 d . . .
H20A H 0.9822 0.4171 0.8138 0.051 Uiso 1 calc R . .
H20B H 0.9478 0.4667 0.9043 0.051 Uiso 1 calc R . .
H20C H 1.0029 0.5042 0.8217 0.051 Uiso 1 calc R . .
P2 P 0.78290(7) 0.23171(4) 0.72995(8) 0.01755(17) Uani 1 d . . .
C21 C 0.8895(2) 0.17258(17) 0.7465(3) 0.0248(6) Uani 1 d . . .
H21 H 0.9179 0.1687 0.8294 0.030 Uiso 1 calc R . .
C22 C 0.8534(2) 0.09383(16) 0.7052(2) 0.0319(6) Uani 1 d . . .
H22A H 0.8408 0.0911 0.6217 0.038 Uiso 1 calc R . .
H22B H 0.8997 0.0558 0.7374 0.038 Uiso 1 calc R . .
C23 C 0.7646(2) 0.07968(15) 0.7445(3) 0.0308(6) Uani 1 d . . .
H23A H 0.7790 0.0714 0.8272 0.037 Uiso 1 calc R . .
H23B H 0.7329 0.0352 0.7065 0.037 Uiso 1 calc R . .
C24 C 0.7024(2) 0.14989(16) 0.7128(3) 0.0240(6) Uani 1 d . . .
H24 H 0.6747 0.1458 0.6298 0.029 Uiso 1 calc R . .
C25 C 0.9638(2) 0.20418(17) 0.6899(3) 0.0334(6) Uani 1 d . . .
H25A H 0.9823 0.2535 0.7205 0.050 Uiso 1 calc R . .
H25B H 0.9388 0.2077 0.6080 0.050 Uiso 1 calc R . .
H25C H 1.0169 0.1712 0.7054 0.050 Uiso 1 calc R . .
C26 C 0.6205(2) 0.15798(18) 0.7693(3) 0.0367(6) Uani 1 d . . .
H26A H 0.5873 0.2039 0.7434 0.055 Uiso 1 calc R . .
H26B H 0.6434 0.1595 0.8516 0.055 Uiso 1 calc R . .
H26C H 0.5792 0.1156 0.7484 0.055 Uiso 1 calc R . .
B1 B 0.0000 0.5412(3) 0.5000 0.0383(11) Uani 1 d S . .
F1 F 0.03462(14) 0.49799(11) 0.59583(17) 0.0446(5) Uani 1 d . . .
F2 F -0.0731(3) 0.5816(2) 0.5222(2) 0.1335(18) Uani 1 d . . .
B2 B 0.0000 -0.0019(4) 0.0000 0.0498(16) Uani 1 d S . .
F3 F 0.0000 0.0774(2) 0.0000 0.0874(12) Uani 1 d S . .
F4 F -0.0265(6) -0.0196(5) 0.1010(5) 0.125(3) Uani 0.50 d P . .
F5 F 0.0845(5) -0.0221(4) 0.0179(13) 0.134(4) Uani 0.50 d P . .
F6 F -0.0663(6) -0.0401(5) -0.0802(7) 0.101(3) Uani 0.50 d P . .
C1M C 0.0000 0.7803(11) 0.0000 0.058(4) Uiso 0.407(9) d SP . 1
H1M1 H -0.0299 0.8123 0.0466 0.069 Uiso 0.204(5) calc PR . 1
H1M2 H 0.0299 0.8123 -0.0466 0.069 Uiso 0.204(5) calc PR . 1
Cl1M Cl 0.0826(2) 0.7190(2) 0.0887(4) 0.0514(13) Uani 0.407(9) d P . 1
O1S O 0.0000 0.6685(7) 0.0000 0.207(11) Uani 0.593(9) d SP . 2
C1S C 0.0778(10) 0.7220(9) 0.0447(12) 0.107(9) Uani 0.593(9) d P . 2
H1S1 H 0.0948 0.7198 0.1283 0.128 Uiso 0.593(9) calc PR . 2
H1S2 H 0.1318 0.7069 0.0171 0.128 Uiso 0.593(9) calc PR . 2
C2S C 0.0544(6) 0.7930(3) 0.0111(6) 0.058(2) Uani 0.593(9) d P . 2
H2S1 H 0.0739 0.8053 -0.0587 0.069 Uiso 0.593(9) calc PR . 2
H2S2 H 0.0821 0.8289 0.0709 0.069 Uiso 0.593(9) calc PR . 2

loop_
_atom_site_aniso_label
_atom_site_aniso_U_11
_atom_site_aniso_U_22
_atom_site_aniso_U_33
_atom_site_aniso_U_23
_atom_site_aniso_U_13
_atom_site_aniso_U_12
Rh 0.02419(7) 0.01309(6) 0.01414(6) 0.00044(10) 0.00638(5) -0.00230(10)
C1 0.0342(13) 0.0209(11) 0.0165(10) -0.0005(8) 0.0087(9) -0.0091(10)
C2 0.0399(19) 0.0194(14) 0.0260(15) 0.0079(11) 0.0144(14) 0.0009(12)
C3 0.0347(14) 0.0369(16) 0.0297(14) 0.0144(11) 0.0027(11) 0.0001(12)
C4 0.0308(12) 0.048(3) 0.0287(12) 0.0158(13) -0.0035(9) -0.0126(13)
C5 0.0365(14) 0.0249(12) 0.0202(11) 0.0039(9) 0.0047(10) -0.0103(11)
C6 0.0398(18) 0.0184(13) 0.0116(12) -0.0005(9) 0.0030(11) -0.0037(12)
C7 0.0404(14) 0.0249(13) 0.0210(11) -0.0035(9) 0.0135(10) -0.0042(10)
C8 0.0318(10) 0.0268(19) 0.0191(9) -0.0033(9) 0.0090(8) -0.0056(10)
S 0.0611(4) 0.0266(3) 0.0164(2) -0.0016(5) 0.0168(2) -0.0083(5)
C9 0.0284(15) 0.0208(17) 0.0198(16) -0.0030(14) 0.0103(12) -0.0035(12)
C10 0.0289(15) 0.0167(15) 0.0162(14) -0.0016(13) 0.0081(11) -0.0029(12)
C11 0.0466(18) 0.0184(15) 0.0134(14) -0.0014(11) 0.0077(12) -0.0050(13)
C12 0.0381(16) 0.0238(16) 0.0260(17) -0.0065(13) 0.0204(13) -0.0074(13)
C13 0.063(2) 0.0282(17) 0.0197(15) 0.0050(12) 0.0098(14) -0.0095(15)
C14 0.059(2) 0.0260(17) 0.0281(17) -0.0094(13) 0.0204(16) -0.0044(15)
P1 0.0223(4) 0.0139(4) 0.0174(4) -0.0013(3) 0.0077(3) -0.0009(3)
C15 0.0343(15) 0.0268(15) 0.0309(16) -0.0022(12) 0.0086(12) 0.0109(12)
C16 0.062(2) 0.0181(14) 0.0464(19) 0.0011(12) 0.0081(16) 0.0085(13)
C17 0.065(2) 0.0154(12) 0.0305(15) -0.0027(10) 0.0073(15) -0.0097(13)
C18 0.0352(16) 0.0250(14) 0.0187(13) -0.0047(10) 0.0097(11) -0.0119(12)
C19 0.0285(14) 0.0468(19) 0.052(2) -0.0068(15) 0.0068(13) 0.0121(13)
C20 0.0312(14) 0.0425(16) 0.0286(14) -0.0050(12) 0.0066(11) -0.0113(12)
P2 0.0265(4) 0.0129(4) 0.0141(4) -0.0008(3) 0.0066(3) -0.0031(3)
C21 0.0331(15) 0.0195(13) 0.0226(14) 0.0009(10) 0.0083(11) 0.0038(11)
C22 0.0523(17) 0.0196(12) 0.0268(13) 0.0019(10) 0.0154(13) 0.0047(11)
C23 0.0520(17) 0.0162(12) 0.0255(13) 0.0033(10) 0.0118(13) -0.0042(12)
C24 0.0360(15) 0.0175(12) 0.0188(12) 0.0010(9) 0.0070(11) -0.0100(11)
C25 0.0338(14) 0.0348(15) 0.0345(15) 0.0040(12) 0.0138(12) 0.0066(11)
C26 0.0418(16) 0.0312(15) 0.0398(16) 0.0060(12) 0.0151(13) -0.0100(12)
B1 0.059(3) 0.033(2) 0.026(2) 0.000 0.016(2) 0.000
F1 0.0459(10) 0.0515(12) 0.0425(11) 0.0139(9) 0.0228(8) 0.0172(9)
F2 0.229(4) 0.137(3) 0.0341(12) 0.0176(15) 0.0297(18) 0.155(3)
B2 0.040(3) 0.070(5) 0.034(3) 0.000 -0.002(2) 0.000
F3 0.068(2) 0.070(3) 0.114(3) 0.000 0.004(2) 0.000
F4 0.131(6) 0.217(9) 0.032(3) -0.010(4) 0.027(3) -0.083(6)
F5 0.042(3) 0.072(5) 0.295(15) 0.018(7) 0.055(6) 0.010(3)
F6 0.071(5) 0.130(7) 0.074(5) -0.055(5) -0.034(4) 0.019(5)
Cl1M 0.0486(14) 0.0627(19) 0.036(2) 0.0095(13) -0.0025(11) 0.0137(12)
O1S 0.28(2) 0.060(7) 0.39(3) 0.000 0.29(2) 0.000
C1S 0.142(15) 0.155(16) 0.020(4) 0.049(6) 0.011(5) 0.088(12)
C2S 0.109(7) 0.033(3) 0.038(3) -0.005(2) 0.033(4) -0.011(3)

loop_
_geom_bond_atom_site_label_1
_geom_bond_atom_site_label_2
_geom_bond_distance
_geom_bond_site_symmetry_2
_geom_bond_publ_flag
Rh C5 2.216(3) . no
Rh C1 2.218(2) . no
Rh C6 2.262(3) . no
Rh P2 2.2763(9) . no
Rh C2 2.277(3) . no
Rh P1 2.2786(9) . no
C1 C2 1.361(4) . no
C1 C8 1.499(4) . no
C1 H1 0.9300 . no
C2 C3 1.497(5) . no
C2 H2 0.9300 . no
C3 C4 1.534(4) . no
C3 H3A 0.9700 . no
C3 H3B 0.9700 . no
C4 C5 1.493(4) . no
C4 H4A 0.9700 . no
C4 H4B 0.9700 . no
C5 C6 1.377(5) . no
C5 H5 0.9300 . no
C6 C7 1.517(4) . no
C6 H6 0.9300 . no
C7 C8 1.532(4) . no
C7 H7A 0.9700 . no
C7 H7B 0.9700 . no
C8 H8A 0.9700 . no
C8 H8B 0.9700 . no
S C12 1.713(4) . no
S C11 1.717(3) . no
C9 C12 1.379(5) . no
C9 C10 1.437(3) . no
C9 P1 1.802(4) . no
C10 C11 1.366(4) . no
C10 P2 1.829(3) . no
C11 C13 1.483(4) . no
C12 C14 1.518(5) . no
C13 H13A 0.9600 . no
C13 H13B 0.9600 . no
C13 H13C 0.9600 . no
C14 H14A 0.9600 . no
C14 H14B 0.9600 . no
C14 H14C 0.9600 . no
P1 C15 1.854(3) . no
P1 C18 1.857(3) . no
C15 C19 1.512(5) . no
C15 C16 1.532(5) . no
C15 H15 0.9800 . no
C16 C17 1.508(5) . no
C16 H16A 0.9700 . no
C16 H16B 0.9700 . no
C17 C18 1.530(5) . no
C17 H17A 0.9700 . no
C17 H17B 0.9700 . no
C18 C20 1.513(4) . no
C18 H18 0.9800 . no
C19 H19A 0.9600 . no
C19 H19B 0.9600 . no
C19 H19C 0.9600 . no
C20 H20A 0.9600 . no
C20 H20B 0.9600 . no
C20 H20C 0.9600 . no
P2 C24 1.851(3) . no
P2 C21 1.860(3) . no
C21 C25 1.526(4) . no
C21 C22 1.529(4) . no
C21 H21 0.9800 . no
C22 C23 1.515(4) . no
C22 H22A 0.9700 . no
C22 H22B 0.9700 . no
C23 C24 1.536(4) . no
C23 H23A 0.9700 . no
C23 H23B 0.9700 . no
C24 C26 1.527(4) . no
C24 H24 0.9800 . no
C25 H25A 0.9600 . no
C25 H25B 0.9600 . no
C25 H25C 0.9600 . no
C26 H26A 0.9600 . no
C26 H26B 0.9600 . no
C26 H26C 0.9600 . no
B1 F1 1.369(3) . no
B1 F1 1.369(3) 2_556 no
B1 F2 1.372(4) . no
B1 F2 1.372(4) 2_556 no
B2 F5 1.266(7) . no
B2 F5 1.266(7) 2 no
B2 F6 1.371(7) . no
B2 F6 1.371(7) 2 no
B2 F4 1.390(6) . no
B2 F4 1.390(6) 2 no
B2 F3 1.401(8) . no
F4 F5 1.473(13) 2 no
F4 F6 1.494(13) 2 no
F5 F6 0.908(12) 2 no
F5 F4 1.473(13) 2 no
F6 F5 0.908(12) 2 no
F6 F4 1.494(13) 2 no
C1M Cl1M 1.780(12) 2 no
C1M Cl1M 1.780(12) . no
C1M H1M1 0.9700 . no
C1M H1M2 0.9700 . no
O1S C1S 1.485(17) 2 no
O1S C1S 1.485(17) . no
C1S C2S 1.337(13) . no
C1S H1S1 0.9700 . no
C1S H1S2 0.9700 . no
C2S C2S 1.564(18) 2 no
C2S H2S1 0.9700 . no
C2S H2S2 0.9700 . no
